data_2220735
loop_
_publ_author_name
'Tebaa, Mohamed'
'Mazoir, Noureddine'
'Maya, Celia M.'
'Nouzha, Bouhmaida'
'Benharref, Ahmed'
'Berraho, Moha'

_publ_section_title <i>N</i>-[4-Acetyl-5-methyl-5-(2-<i>p</i>-tolylpropyl)-4,5-dihydro-1,3,4-thiadiazol-2-yl]acetamide
_journal_coeditor_code CI2746
_journal_issue 2
_journal_name_full 'Acta Crystallographica Section E'
_journal_page_first o267
_journal_page_last o268
_journal_paper_doi 10.1107/S1600536809000191
_journal_volume 65
_journal_year 2009
_chemical_formula_iupac 'C17 H23 N3 O2 S'
_chemical_formula_moiety 'C17 H23 N3 O2 S'
_chemical_formula_sum 'C17 H23 N3 O2 S'
_chemical_formula_weight 333.44
_chemical_name_systematic
;
<i>N</i>-[4-Acetyl-5-methyl-5-(2-<i>p</i>-tolylpropyl)-4,5-dihydro-1,3,4-
thiadiazol-2-yl]acetamide
;
_space_group_IT_number 14
_symmetry_cell_setting monoclinic
_symmetry_space_group_name_Hall '-P 2yn'
_symmetry_space_group_name_H-M 'P 1 21/n 1'
_atom_sites_solution_hydrogens geom
_atom_sites_solution_primary direct
_atom_sites_solution_secondary difmap
_audit_creation_method SHELXL-97
_cell_angle_alpha 90.00
_cell_angle_beta 90.442(10)
_cell_angle_gamma 90.00
_cell_formula_units_Z 4
_cell_length_a 9.3984(2)
_cell_length_b 11.0510(2)
_cell_length_c 16.6045(3)
_cell_measurement_reflns_used 31976
_cell_measurement_temperature 298(2)
_cell_measurement_theta_max 36.46
_cell_measurement_theta_min 2.21
_cell_volume 1724.52(6)
_computing_cell_refinement 'SAINT-Plus (Bruker, 2005)'
_computing_data_collection 'APEX-W2K-NT (Bruker, 2005)'
_computing_data_reduction 'SAINT-Plus (Bruker, 2005)'
_computing_molecular_graphics 'ORTEP-3 (Farrugia,1997) and PLATON (Spek, 2003)'
_computing_publication_material 'WinGX (Farrugia, 1999)'
_computing_structure_refinement 'SHELXL97 (Sheldrick, 2008)'
_computing_structure_solution 'SHELXS97 (Sheldrick, 2008)'
_diffrn_ambient_temperature 298(2)
_diffrn_measured_fraction_theta_full 0.998
_diffrn_measured_fraction_theta_max 0.961
_diffrn_measurement_device_type 'Bruker X8 APEX CCD area-detector'
_diffrn_measurement_method '\f and \w'
_diffrn_radiation_monochromator graphite
_diffrn_radiation_source 'fine-focus sealed tube'
_diffrn_radiation_type MoK\a
_diffrn_radiation_wavelength 0.71073
_diffrn_reflns_av_R_equivalents 0.0189
_diffrn_reflns_av_sigmaI/netI 0.0118
_diffrn_reflns_limit_h_max 15
_diffrn_reflns_limit_h_min -14
_diffrn_reflns_limit_k_max 17
_diffrn_reflns_limit_k_min -18
_diffrn_reflns_limit_l_max 27
_diffrn_reflns_limit_l_min -27
_diffrn_reflns_number 52162
_diffrn_reflns_theta_full 25
_diffrn_reflns_theta_max 36.75
_diffrn_reflns_theta_min 2.21
_diffrn_standards_number 0
_exptl_absorpt_coefficient_mu 0.201
_exptl_absorpt_correction_type none
_exptl_crystal_colour colourless
_exptl_crystal_density_diffrn 1.284
_exptl_crystal_density_method 'not measured'
_exptl_crystal_description Prism
_exptl_crystal_F_000 712
_exptl_crystal_size_max 0.5
_exptl_crystal_size_mid 0.4
_exptl_crystal_size_min 0.3
_refine_diff_density_max 0.507
_refine_diff_density_min -0.193
_refine_ls_extinction_method none
_refine_ls_goodness_of_fit_ref 1.028
_refine_ls_hydrogen_treatment mixed
_refine_ls_matrix_type full
_refine_ls_number_parameters 221
_refine_ls_number_reflns 8286
_refine_ls_number_restraints 0
_refine_ls_restrained_S_all 1.028
_refine_ls_R_factor_all 0.0410
_refine_ls_R_factor_gt 0.0345
_refine_ls_shift/su_max 0.002
_refine_ls_shift/su_mean 0.000
_refine_ls_structure_factor_coef Fsqd
_refine_ls_weighting_details 'calc w=1/[\s^2^(Fo^2^)+(0.0594P)^2^+0.2773P] where P=(Fo^2^+2Fc^2^)/3'
_refine_ls_weighting_scheme calc
_refine_ls_wR_factor_gt 0.1016
_refine_ls_wR_factor_ref 0.1077
_reflns_number_gt 7182
_reflns_number_total 8286
_reflns_threshold_expression I>2\s(I)
_cod_data_source_file ci2746.cif
_cod_data_source_block I
_cod_depositor_comments
;
The following automatic conversions were performed:
'_symmetry_cell_setting' value 'Monoclinic' changed to 'monoclinic'
according to '/home/saulius/struct/CIF-dictionaries/cif_core.dic'
dictionary named 'cif_core.dic' version 2.4.1 from 2010-06-29.

Automatic conversion script
Id: cif_fix_enum 1527 2010-12-29 10:47:43Z saulius 

The following automatic conversions were performed:

'_symmetry_cell_setting' value 'Monoclinic' changed to 'monoclinic'
according to /home/saulius/struct/CIF-dictionaries/cif_core.dic
dictionary named 'cif_core.dic' version 2.4.1 from 2010-06-29.

Automatic conversion script
Id: cif_fix_values 1715 2011-07-08 13:25:40Z adriana 
;
_cod_original_sg_symbol_H-M 'P 21/n'
_cod_database_code 2220735
_cod_database_fobs_code 2220735

loop_
_symmetry_equiv_pos_as_xyz
'x, y, z'
'-x+1/2, y+1/2, -z+1/2'
'-x, -y, -z'
'x-1/2, -y-1/2, z-1/2'

loop_
_atom_site_type_symbol
_atom_site_label
_atom_site_fract_x
_atom_site_fract_y
_atom_site_fract_z
_atom_site_U_iso_or_equiv
_atom_site_adp_type
_atom_site_calc_flag
_atom_site_refinement_flags
_atom_site_occupancy
_atom_site_disorder_assembly
_atom_site_disorder_group
C C1' -0.18648(9) 0.69929(8) 0.22865(5) 0.03405(16) Uani d . 1 . .
H H1' -0.2631 0.7423 0.2493 0.041 Uiso calc R 1 . .
C C2' -0.12028(8) 0.74007(7) 0.15872(5) 0.02883(13) Uani d . 1 . .
H H2' -0.1553 0.8087 0.1329 0.035 Uiso calc R 1 . .
C C2 0.40705(7) 0.72005(6) 0.13520(4) 0.02074(10) Uani d . 1 . .
C C3' -0.00246(7) 0.68003(6) 0.12659(4) 0.02299(11) Uani d . 1 . .
C C3 0.58917(7) 0.58558(7) 0.08145(4) 0.02531(12) Uani d . 1 . .
C C4 0.67040(8) 0.47195(8) 0.09881(5) 0.03082(14) Uani d . 1 . .
H H40 0.6397 0.4094 0.0625 0.046 Uiso calc R 1 . .
H H41 0.6534 0.4471 0.1533 0.046 Uiso calc R 1 . .
H H42 0.7702 0.4865 0.0917 0.046 Uiso calc R 1 . .
C C4' 0.04426(8) 0.57608(7) 0.16569(5) 0.02818(13) Uani d . 1 . .
H H4' 0.1221 0.5340 0.1458 0.034 Uiso calc R 1 . .
C C5 0.24444(7) 0.89236(6) 0.09425(4) 0.02261(11) Uani d . 1 . .
C C5' -0.02462(10) 0.53384(8) 0.23496(5) 0.03469(17) Uani d . 1 . .
H H5' 0.0073 0.4631 0.2595 0.042 Uiso calc R 1 . .
C C6 0.10835(8) 0.85717(6) 0.04946(4) 0.02444(12) Uani d . 1 . .
H H61 0.1172 0.8834 -0.0060 0.029 Uiso calc R 1 . .
H H62 0.0302 0.9021 0.0728 0.029 Uiso calc R 1 . .
C C6' -0.13955(10) 0.59549(9) 0.26777(5) 0.03553(17) Uani d . 1 . .
C C7' -0.21196(14) 0.55330(13) 0.34392(6) 0.0557(3) Uani d . 1 . .
H H70' -0.1661 0.4813 0.3634 0.083 Uiso calc R 1 . .
H H71' -0.3103 0.5363 0.3325 0.083 Uiso calc R 1 . .
H H72' -0.2054 0.6155 0.3841 0.083 Uiso calc R 1 . .
C C7 0.06784(7) 0.72237(6) 0.04914(4) 0.02407(11) Uani d . 1 . .
C C8 -0.02971(10) 0.69513(9) -0.02232(5) 0.03593(17) Uani d . 1 . .
H H80 0.0164 0.7187 -0.0713 0.054 Uiso calc R 1 . .
H H81 -0.1169 0.7395 -0.0168 0.054 Uiso calc R 1 . .
H H82 -0.0501 0.6100 -0.0239 0.054 Uiso calc R 1 . .
C C9 0.27064(10) 1.02844(7) 0.08864(5) 0.03188(15) Uani d . 1 . .
H H90 0.3533 1.0493 0.1200 0.048 Uiso calc R 1 . .
H H91 0.1895 1.0711 0.1090 0.048 Uiso calc R 1 . .
H H92 0.2855 1.0505 0.0334 0.048 Uiso calc R 1 . .
C C41 0.15568(7) 0.88983(6) 0.23768(4) 0.02220(11) Uani d . 1 . .
C C42 0.16402(9) 0.82781(7) 0.31792(4) 0.02797(13) Uani d . 1 . .
H H420 0.1094 0.7544 0.3161 0.042 Uiso calc R 1 . .
H H421 0.1265 0.8802 0.3587 0.042 Uiso calc R 1 . .
H H422 0.2615 0.8091 0.3304 0.042 Uiso calc R 1 . .
N N1 0.49426(6) 0.61997(5) 0.14026(3) 0.02274(10) Uani d . 1 . .
N N3 0.32596(6) 0.74595(5) 0.19539(3) 0.02162(10) Uani d . 1 . .
N N4 0.24397(6) 0.84788(5) 0.17882(3) 0.02167(10) Uani d . 1 . .
O O1 0.60479(7) 0.64374(7) 0.01970(4) 0.03731(14) Uani d . 1 . .
O O2 0.07229(6) 0.97409(5) 0.22442(3) 0.02734(10) Uani d . 1 . .
S S1 0.400452(18) 0.813333(16) 0.050251(10) 0.02473(5) Uani d . 1 . .
H H4 0.4838(13) 0.5774(12) 0.1853(8) 0.036(3) Uiso d . 1 . .
H H7 0.1540(12) 0.6750(10) 0.0411(7) 0.028(3) Uiso d . 1 . .

loop_
_atom_site_aniso_label
_atom_site_aniso_U_11
_atom_site_aniso_U_22
_atom_site_aniso_U_33
_atom_site_aniso_U_12
_atom_site_aniso_U_13
_atom_site_aniso_U_23
C1' 0.0346(4) 0.0368(4) 0.0309(3) -0.0069(3) 0.0063(3) -0.0080(3)
C2' 0.0302(3) 0.0267(3) 0.0297(3) 0.0019(2) 0.0030(2) -0.0024(2)
C2 0.0225(2) 0.0212(2) 0.0185(2) -0.00085(19) -0.00014(18) 0.00030(19)
C3' 0.0255(3) 0.0214(3) 0.0220(3) 0.0002(2) -0.0027(2) -0.00210(19)
C3 0.0203(2) 0.0334(3) 0.0222(3) 0.0008(2) 0.00024(19) -0.0032(2)
C4 0.0255(3) 0.0331(3) 0.0338(3) 0.0052(2) -0.0005(2) -0.0081(3)
C4' 0.0296(3) 0.0246(3) 0.0303(3) -0.0003(2) -0.0072(2) 0.0011(2)
C5 0.0293(3) 0.0197(2) 0.0188(2) 0.0009(2) -0.0005(2) 0.00177(19)
C5' 0.0396(4) 0.0325(4) 0.0318(3) -0.0098(3) -0.0116(3) 0.0077(3)
C6 0.0289(3) 0.0245(3) 0.0199(2) 0.0025(2) -0.0023(2) 0.0024(2)
C6' 0.0407(4) 0.0420(4) 0.0238(3) -0.0185(3) -0.0029(3) -0.0004(3)
C7' 0.0633(7) 0.0724(8) 0.0313(4) -0.0341(6) 0.0034(4) 0.0054(5)
C7 0.0264(3) 0.0251(3) 0.0207(2) 0.0018(2) -0.0016(2) -0.0032(2)
C8 0.0402(4) 0.0437(4) 0.0238(3) -0.0051(3) -0.0066(3) -0.0053(3)
C9 0.0445(4) 0.0202(3) 0.0310(3) -0.0016(3) -0.0006(3) 0.0036(2)
C41 0.0276(3) 0.0205(2) 0.0185(2) 0.0008(2) -0.00094(19) -0.00301(19)
C42 0.0367(3) 0.0281(3) 0.0191(3) 0.0049(3) 0.0014(2) 0.0006(2)
N1 0.0240(2) 0.0233(2) 0.0209(2) 0.00241(18) 0.00268(17) 0.00121(18)
N3 0.0262(2) 0.0202(2) 0.0184(2) 0.00288(18) 0.00029(17) 0.00064(17)
N4 0.0281(2) 0.0199(2) 0.0171(2) 0.00304(18) -0.00031(17) 0.00020(16)
O1 0.0321(3) 0.0550(4) 0.0249(2) 0.0069(3) 0.0068(2) 0.0066(2)
O2 0.0344(3) 0.0233(2) 0.0244(2) 0.00714(18) -0.00082(18) -0.00255(17)
S1 0.02737(8) 0.02713(9) 0.01972(8) 0.00035(5) 0.00253(5) 0.00433(5)

loop_
_atom_type_symbol
_atom_type_description
_atom_type_scat_dispersion_real
_atom_type_scat_dispersion_imag
_atom_type_scat_source
C C 0.0033 0.0016 'International Tables Vol C Tables 4.2.6.8 and 6.1.1.4'
S S 0.1246 0.1234 'International Tables Vol C Tables 4.2.6.8 and 6.1.1.4'
O O 0.0106 0.0060 'International Tables Vol C Tables 4.2.6.8 and 6.1.1.4'
N N 0.0061 0.0033 'International Tables Vol C Tables 4.2.6.8 and 6.1.1.4'
H H 0.0000 0.0000 'International Tables Vol C Tables 4.2.6.8 and 6.1.1.4'

loop_
_geom_angle_atom_site_label_1
_geom_angle_atom_site_label_2
_geom_angle_atom_site_label_3
_geom_angle_site_symmetry_1
_geom_angle_site_symmetry_3
_geom_angle
_geom_angle_publ_flag
C6' C1' C2' . . 120.90(8) ?
C6' C1' H1' . . 119.5 ?
C2' C1' H1' . . 119.5 ?
C1' C2' C3' . . 121.52(7) ?
C1' C2' H2' . . 119.2 ?
C3' C2' H2' . . 119.2 ?
N3 C2 N1 . . 118.94(6) ?
N3 C2 S1 . . 118.40(5) ?
N1 C2 S1 . . 122.66(5) ?
C4' C3' C2' . . 117.51(7) ?
C4' C3' C7 . . 120.72(6) ?
C2' C3' C7 . . 121.70(6) ?
O1 C3 N1 . . 122.14(7) ?
O1 C3 C4 . . 122.65(7) ?
N1 C3 C4 . . 115.21(6) ?
C3 C4 H40 . . 109.5 ?
C3 C4 H41 . . 109.5 ?
H40 C4 H41 . . 109.5 ?
C3 C4 H42 . . 109.5 ?
H40 C4 H42 . . 109.5 ?
H41 C4 H42 . . 109.5 ?
C3' C4' C5' . . 120.78(8) ?
C3' C4' H4' . . 119.6 ?
C5' C4' H4' . . 119.6 ?
N4 C5 C6 . . 111.56(5) ?
N4 C5 C9 . . 112.62(6) ?
C6 C5 C9 . . 110.89(6) ?
N4 C5 S1 . . 102.92(4) ?
C6 C5 S1 . . 110.44(5) ?
C9 C5 S1 . . 108.08(5) ?
C6' C5' C4' . . 121.47(8) ?
C6' C5' H5' . . 119.3 ?
C4' C5' H5' . . 119.3 ?
C5 C6 C7 . . 117.10(5) ?
C5 C6 H61 . . 108.0 ?
C7 C6 H61 . . 108.0 ?
C5 C6 H62 . . 108.0 ?
C7 C6 H62 . . 108.0 ?
H61 C6 H62 . . 107.3 ?
C1' C6' C5' . . 117.78(7) ?
C1' C6' C7' . . 120.12(10) ?
C5' C6' C7' . . 122.10(10) ?
C6' C7' H70' . . 109.5 ?
C6' C7' H71' . . 109.5 ?
H70' C7' H71' . . 109.5 ?
C6' C7' H72' . . 109.5 ?
H70' C7' H72' . . 109.5 ?
H71' C7' H72' . . 109.5 ?
C3' C7 C8 . . 109.53(6) ?
C3' C7 C6 . . 113.80(5) ?
C8 C7 C6 . . 109.97(6) ?
C3' C7 H7 . . 108.5(7) ?
C8 C7 H7 . . 106.4(7) ?
C6 C7 H7 . . 108.3(7) ?
C7 C8 H80 . . 109.5 ?
C7 C8 H81 . . 109.5 ?
H80 C8 H81 . . 109.5 ?
C7 C8 H82 . . 109.5 ?
H80 C8 H82 . . 109.5 ?
H81 C8 H82 . . 109.5 ?
C5 C9 H90 . . 109.5 ?
C5 C9 H91 . . 109.5 ?
H90 C9 H91 . . 109.5 ?
C5 C9 H92 . . 109.5 ?
H90 C9 H92 . . 109.5 ?
H91 C9 H92 . . 109.5 ?
O2 C41 N4 . . 121.03(6) ?
O2 C41 C42 . . 122.10(6) ?
N4 C41 C42 . . 116.87(6) ?
C41 C42 H420 . . 109.5 ?
C41 C42 H421 . . 109.5 ?
H420 C42 H421 . . 109.5 ?
C41 C42 H422 . . 109.5 ?
H420 C42 H422 . . 109.5 ?
H421 C42 H422 . . 109.5 ?
C2 N1 C3 . . 124.37(6) ?
C2 N1 H4 . . 113.9(8) ?
C3 N1 H4 . . 121.7(8) ?
C2 N3 N4 . . 110.79(5) ?
C41 N4 N3 . . 118.12(5) ?
C41 N4 C5 . . 124.65(5) ?
N3 N4 C5 . . 116.65(5) ?
C2 S1 C5 . . 89.03(3) ?

loop_
_geom_bond_atom_site_label_1
_geom_bond_atom_site_label_2
_geom_bond_site_symmetry_2
_geom_bond_distance
_geom_bond_publ_flag
C1' C6' . 1.3886(14) ?
C1' C2' . 1.3963(12) ?
C1' H1' . 0.93 ?
C2' C3' . 1.4001(10) ?
C2' H2' . 0.93 ?
C2 N3 . 1.2936(8) ?
C2 N1 . 1.3788(9) ?
C2 S1 . 1.7478(6) ?
C3' C4' . 1.3891(10) ?
C3' C7 . 1.5239(10) ?
C3 O1 . 1.2199(9) ?
C3 N1 . 1.3810(9) ?
C3 C4 . 1.4966(11) ?
C4 H40 . 0.96 ?
C4 H41 . 0.96 ?
C4 H42 . 0.96 ?
C4' C5' . 1.4040(12) ?
C4' H4' . 0.93 ?
C5 N4 . 1.4878(8) ?
C5 C6 . 1.5250(10) ?
C5 C9 . 1.5267(10) ?
C5 S1 . 1.8609(7) ?
C5' C6' . 1.3916(14) ?
C5' H5' . 0.93 ?
C6 C7 . 1.5375(10) ?
C6 H61 . 0.97 ?
C6 H62 . 0.97 ?
C6' C7' . 1.5142(13) ?
C7' H70' . 0.96 ?
C7' H71' . 0.96 ?
C7' H72' . 0.96 ?
C7 C8 . 1.5240(10) ?
C7 H7 . 0.974(11) ?
C8 H80 . 0.96 ?
C8 H81 . 0.96 ?
C8 H82 . 0.96 ?
C9 H90 . 0.96 ?
C9 H91 . 0.96 ?
C9 H92 . 0.96 ?
C41 O2 . 1.2357(8) ?
C41 N4 . 1.3679(8) ?
C41 C42 . 1.4998(10) ?
C42 H420 . 0.96 ?
C42 H421 . 0.96 ?
C42 H422 . 0.96 ?
N1 H4 . 0.889(13) ?
N3 N4 . 1.3911(8) ?

loop_
_geom_hbond_atom_site_label_D
_geom_hbond_atom_site_label_H
_geom_hbond_atom_site_label_A
_geom_hbond_site_symmetry_A
_geom_hbond_distance_DH
_geom_hbond_distance_HA
_geom_hbond_distance_DA
_geom_hbond_angle_DHA
_geom_hbond_publ_flag
N1 H4 O2 2_545 0.890(10) 1.960(10) 2.8391(7) 169.0(10) yes
